data_7031626
loop_
_publ_author_name
'Ong, Yih Ching'
'Blair, Victoria L.'
'Kedzierski, Lukasz'
'Andrews, Philip C.'

_publ_section_title
;
 Stability and toxicity of heteroleptic organometallic Bi(v) complexes
 towards Leishmania major.
;
_journal_issue 34
_journal_name_full 'Dalton transactions (Cambridge, England : 2003)'
_journal_page_first 12904
_journal_paper_doi 10.1039/c4dt00957f
_journal_volume 43
_journal_year 2014
_chemical_formula_moiety 'C36 H33 Bi O4'
_chemical_formula_sum 'C36 H33 Bi O4'
_chemical_formula_weight 738.60
_chemical_name_systematic
; 
 ? 
;
_space_group_IT_number 15
_symmetry_cell_setting monoclinic
_symmetry_space_group_name_Hall '-C 2yc'
_symmetry_space_group_name_H-M 'C 1 2/c 1'
_atom_sites_solution_hydrogens geom
_atom_sites_solution_primary direct
_atom_sites_solution_secondary difmap
_audit_creation_method SHELXL-97
_cell_angle_alpha 90.00
_cell_angle_beta 91.932(3)
_cell_angle_gamma 90.00
_cell_formula_units_Z 4
_cell_length_a 20.8600(11)
_cell_length_b 9.7446(4)
_cell_length_c 15.9050(6)
_cell_measurement_reflns_used 37.741
_cell_measurement_temperature 123(2)
_cell_measurement_theta_max 27.60
_cell_measurement_theta_min 1.95
_cell_volume 3231.2(2)
_computing_cell_refinement 'Bruker Apex2 v2.0 (Bruker Axs 2005)'
_computing_data_collection 'Bruker Apex2 v2.0 (Bruker Axs 2005)'
_computing_data_reduction 'Bruker Apex2 v2.0 (Bruker Axs 2005)'
_computing_molecular_graphics 'X-seed (Barbour, 2001)'
_computing_publication_material 'CIFTAB (Sheldrick, 1997)'
_computing_structure_refinement 'SHELXL-97 (Sheldrick, 1997)'
_computing_structure_solution 'SHELXS-97 (Sheldrick, 1990)'
_diffrn_ambient_temperature 123(2)
_diffrn_measured_fraction_theta_full 0.999
_diffrn_measured_fraction_theta_max 0.998
_diffrn_measurement_device_type 'Bruker X8 Apex KAPPA CCD'
_diffrn_measurement_method '0.5 deg frames in phi and omega'
_diffrn_radiation_monochromator graphite
_diffrn_radiation_source 'fine-focus sealed tube'
_diffrn_radiation_type MoK\a
_diffrn_radiation_wavelength 0.71073
_diffrn_reflns_av_R_equivalents 0.0248
_diffrn_reflns_av_sigmaI/netI 0.0122
_diffrn_reflns_limit_h_max 26
_diffrn_reflns_limit_h_min -27
_diffrn_reflns_limit_k_max 12
_diffrn_reflns_limit_k_min -12
_diffrn_reflns_limit_l_max 20
_diffrn_reflns_limit_l_min -20
_diffrn_reflns_number 37741
_diffrn_reflns_theta_full 27.50
_diffrn_reflns_theta_max 27.60
_diffrn_reflns_theta_min 1.95
_diffrn_standards_number 0
_exptl_absorpt_coefficient_mu 5.492
_exptl_absorpt_correction_T_max 0.490
_exptl_absorpt_correction_T_min 0.311
_exptl_absorpt_correction_type multi-scan
_exptl_absorpt_process_details 'SADDABS (Bruker 2005)'
_exptl_crystal_colour colourless
_exptl_crystal_density_diffrn 1.518
_exptl_crystal_density_method 'not measured'
_exptl_crystal_description rhombus
_exptl_crystal_F_000 1456
_exptl_crystal_size_max 0.22
_exptl_crystal_size_mid 0.22
_exptl_crystal_size_min 0.13
_refine_diff_density_max 0.583
_refine_diff_density_min -0.842
_refine_diff_density_rms 0.232
_refine_ls_extinction_method none
_refine_ls_goodness_of_fit_ref 1.410
_refine_ls_hydrogen_treatment constr
_refine_ls_matrix_type full
_refine_ls_number_parameters 189
_refine_ls_number_reflns 3738
_refine_ls_number_restraints 0
_refine_ls_restrained_S_all 1.410
_refine_ls_R_factor_all 0.0192
_refine_ls_R_factor_gt 0.0147
_refine_ls_shift/su_max 0.000
_refine_ls_shift/su_mean 0.000
_refine_ls_structure_factor_coef Fsqd
_refine_ls_weighting_details 'calc w=1/[\s^2^(Fo^2^)+(0.0337P)^2^+3.5036P] where P=(Fo^2^+2Fc^2^)/3'
_refine_ls_weighting_scheme calc
_refine_ls_wR_factor_gt 0.0491
_refine_ls_wR_factor_ref 0.0688
_reflns_number_gt 3335
_reflns_number_total 3738
_reflns_threshold_expression >2sigma(I)
_cod_data_source_file c4dt00957f2.cif
_cod_data_source_block yodme
_cod_depositor_comments 'Adding full bibliography for 7031626--7031633.cif.'
_cod_original_sg_symbol_H-M 'C 2/c'
_cod_database_code 7031626

loop_
_symmetry_equiv_pos_as_xyz
'x, y, z'
'-x, y, -z+1/2'
'x+1/2, y+1/2, z'
'-x+1/2, y+1/2, -z+1/2'
'-x, -y, -z'
'x, -y, z-1/2'
'-x+1/2, -y+1/2, -z'
'x+1/2, -y+1/2, z-1/2'

loop_
_atom_site_label
_atom_site_type_symbol
_atom_site_fract_x
_atom_site_fract_y
_atom_site_fract_z
_atom_site_U_iso_or_equiv
_atom_site_adp_type
_atom_site_occupancy
_atom_site_symmetry_multiplicity
_atom_site_calc_flag
_atom_site_refinement_flags
Bi1 Bi 0.0000 0.246701(11) 0.2500 0.01376(7) Uani 1 2 d S
O1 O 0.08505(9) 0.45787(19) 0.21843(12) 0.0198(4) Uani 1 1 d .
O2 O 0.10478(12) 0.23422(19) 0.21332(17) 0.0211(5) Uani 1 1 d .
C11 C -0.05957(14) 0.4105(3) 0.09437(17) 0.0235(6) Uani 1 1 d .
H11 H -0.0728 0.4758 0.1346 0.028 Uiso 1 1 calc R
C1 C 0.12112(13) 0.3608(3) 0.20222(16) 0.0176(5) Uani 1 1 d .
C10 C -0.02506(13) 0.2969(3) 0.11870(16) 0.0167(5) Uani 1 1 d .
C14 C -0.0201(2) 0.2194(4) -0.0232(2) 0.0348(8) Uani 1 1 d .
H14 H -0.0063 0.1548 -0.0635 0.042 Uiso 1 1 calc R
C7 C 0.22403(18) 0.2753(4) 0.1457(3) 0.0296(7) Uani 1 1 d .
H7 H 0.2097 0.1841 0.1549 0.036 Uiso 1 1 calc R
C3 C 0.20698(14) 0.5190(3) 0.15562(18) 0.0250(6) Uani 1 1 d .
H3 H 0.1809 0.5940 0.1713 0.030 Uiso 1 1 calc R
C2 C 0.18584(13) 0.3852(3) 0.16756(17) 0.0217(6) Uani 1 1 d .
C13 C -0.05556(16) 0.3326(3) -0.04892(18) 0.0281(7) Uani 1 1 d .
H13 H -0.0667 0.3449 -0.1068 0.034 Uiso 1 1 calc R
C15 C -0.00457(17) 0.1999(3) 0.06131(19) 0.0294(7) Uani 1 1 d .
H15 H 0.0195 0.1221 0.0797 0.035 Uiso 1 1 calc R
C12 C -0.07481(16) 0.4277(3) 0.00936(18) 0.0298(7) Uani 1 1 d .
H12 H -0.0987 0.5058 -0.0089 0.036 Uiso 1 1 calc R
C6 C 0.28304(17) 0.2978(5) 0.1104(2) 0.0385(8) Uani 1 1 d .
C4 C 0.26632(15) 0.5433(4) 0.12075(19) 0.0350(8) Uani 1 1 d .
C5 C 0.30296(16) 0.4306(5) 0.0985(2) 0.0415(9) Uani 1 1 d .
H5 H 0.3433 0.4460 0.0742 0.050 Uiso 1 1 calc R
C8 C 0.2897(2) 0.6878(5) 0.1081(3) 0.0503(11) Uani 1 1 d .
H8A H 0.3188 0.7137 0.1551 0.075 Uiso 1 1 calc R
H8B H 0.2530 0.7506 0.1056 0.075 Uiso 1 1 calc R
H8C H 0.3125 0.6932 0.0553 0.075 Uiso 1 1 calc R
C9 C 0.32327(19) 0.1768(6) 0.0853(3) 0.0556(12) Uani 1 1 d .
H9A H 0.3244 0.1087 0.1307 0.083 Uiso 1 1 calc R
H9B H 0.3670 0.2078 0.0749 0.083 Uiso 1 1 calc R
H9C H 0.3046 0.1353 0.0340 0.083 Uiso 1 1 calc R
C19 C 0.0000 -0.2638(4) 0.2500 0.0234(10) Uani 1 2 d S
H19 H 0.0000 -0.3613 0.2500 0.028 Uiso 1 2 calc SR
C16 C 0.0000 0.0203(4) 0.2500 0.0168(7) Uani 1 2 d S
C21 C 0.05768(14) -0.0502(3) 0.25702(17) 0.0212(6) Uani 1 1 d .
H21 H 0.0971 -0.0014 0.2618 0.025 Uiso 1 1 calc R
C20 C 0.05730(15) -0.1928(3) 0.25694(18) 0.0238(6) Uani 1 1 d .
H20 H 0.0966 -0.2417 0.2617 0.029 Uiso 1 1 calc R

loop_
_atom_site_aniso_label
_atom_site_aniso_U_11
_atom_site_aniso_U_22
_atom_site_aniso_U_33
_atom_site_aniso_U_23
_atom_site_aniso_U_13
_atom_site_aniso_U_12
Bi1 0.01727(10) 0.01058(9) 0.01335(9) 0.000 -0.00066(6) 0.000
O1 0.0209(10) 0.0170(9) 0.0218(9) 0.0006(7) 0.0037(8) 0.0032(8)
O2 0.0204(12) 0.0162(10) 0.0266(12) 0.0028(8) 0.0002(10) 0.0021(7)
C11 0.0310(16) 0.0216(14) 0.0178(13) 0.0005(11) 0.0012(11) 0.0068(12)
C1 0.0187(14) 0.0195(13) 0.0145(12) 0.0003(10) -0.0014(10) 0.0001(11)
C10 0.0203(14) 0.0173(13) 0.0125(12) 0.0005(10) 0.0000(10) -0.0007(11)
C14 0.054(3) 0.0298(15) 0.0206(16) -0.0061(14) -0.0009(16) 0.0098(18)
C7 0.0221(17) 0.0372(16) 0.0293(18) -0.0064(14) -0.0013(14) 0.0056(14)
C3 0.0209(15) 0.0327(16) 0.0212(14) 0.0027(12) -0.0029(11) -0.0035(12)
C2 0.0166(14) 0.0296(15) 0.0188(13) -0.0009(11) -0.0003(10) 0.0006(11)
C13 0.0381(19) 0.0313(16) 0.0148(13) 0.0031(12) -0.0007(12) 0.0023(14)
C15 0.048(2) 0.0210(15) 0.0188(14) -0.0024(12) 0.0005(13) 0.0121(14)
C12 0.0395(19) 0.0299(16) 0.0199(14) 0.0051(12) -0.0017(13) 0.0129(14)
C6 0.0194(17) 0.064(2) 0.0321(19) -0.0140(19) -0.0009(14) 0.0075(18)
C4 0.0237(16) 0.058(2) 0.0231(15) 0.0063(15) -0.0055(12) -0.0154(15)
C5 0.0160(15) 0.083(3) 0.0250(16) -0.0045(18) 0.0020(12) -0.0060(17)
C8 0.040(2) 0.070(3) 0.041(2) 0.015(2) -0.0055(17) -0.029(2)
C9 0.025(2) 0.089(4) 0.053(2) -0.031(3) 0.0016(17) 0.019(2)
C19 0.041(3) 0.0132(19) 0.016(2) 0.000 0.002(2) 0.000
C16 0.028(2) 0.0097(16) 0.0126(16) 0.000 -0.0021(14) 0.000
C21 0.0284(16) 0.0152(13) 0.0196(13) 0.0009(10) -0.0013(11) 0.0012(11)
C20 0.0337(17) 0.0170(14) 0.0209(14) 0.0005(11) 0.0007(12) 0.0057(12)

loop_
_atom_type_symbol
_atom_type_description
_atom_type_scat_dispersion_real
_atom_type_scat_dispersion_imag
_atom_type_scat_source
C C 0.0033 0.0016 'International Tables Vol C Tables 4.2.6.8 and 6.1.1.4'
H H 0.0000 0.0000 'International Tables Vol C Tables 4.2.6.8 and 6.1.1.4'
O O 0.0106 0.0060 'International Tables Vol C Tables 4.2.6.8 and 6.1.1.4'
Bi Bi -4.1077 10.2566 'International Tables Vol C Tables 4.2.6.8 and 6.1.1.4'

loop_
_geom_angle_atom_site_label_1
_geom_angle_atom_site_label_2
_geom_angle_atom_site_label_3
_geom_angle
_geom_angle_site_symmetry_1
_geom_angle_site_symmetry_3
C10 Bi1 C10 154.19(15) . 2
C10 Bi1 C16 102.91(7) . .
C10 Bi1 C16 102.91(7) 2 .
C10 Bi1 O2 93.20(10) . 2
C10 Bi1 O2 88.17(10) 2 2
C16 Bi1 O2 86.95(5) . 2
C10 Bi1 O2 88.17(10) . .
C10 Bi1 O2 93.20(10) 2 .
C16 Bi1 O2 86.95(5) . .
O2 Bi1 O2 173.89(9) 2 .
C10 Bi1 O1 78.19(8) . .
C10 Bi1 O1 82.72(8) 2 .
C16 Bi1 O1 137.89(4) . .
O2 Bi1 O1 135.16(6) 2 .
O2 Bi1 O1 50.95(6) . .
C1 O1 Bi1 82.42(16) . .
C1 O2 Bi1 104.06(18) . .
C10 C11 C12 118.3(3) . .
C10 C11 H11 120.8 . .
C12 C11 H11 120.8 . .
O1 C1 O2 122.3(3) . .
O1 C1 C2 121.1(2) . .
O2 C1 C2 116.6(2) . .
C11 C10 C15 122.3(3) . .
C11 C10 Bi1 123.8(2) . .
C15 C10 Bi1 113.9(2) . .
C13 C14 C15 120.1(3) . .
C13 C14 H14 119.9 . .
C15 C14 H14 119.9 . .
C2 C7 C6 120.3(4) . .
C2 C7 H7 119.8 . .
C6 C7 H7 119.8 . .
C2 C3 C4 120.2(3) . .
C2 C3 H3 119.9 . .
C4 C3 H3 119.9 . .
C7 C2 C3 120.1(3) . .
C7 C2 C1 120.3(3) . .
C3 C2 C1 119.6(3) . .
C12 C13 C14 120.1(3) . .
C12 C13 H13 119.9 . .
C14 C13 H13 119.9 . .
C14 C15 C10 118.5(3) . .
C14 C15 H15 120.8 . .
C10 C15 H15 120.8 . .
C13 C12 C11 120.7(3) . .
C13 C12 H12 119.7 . .
C11 C12 H12 119.7 . .
C5 C6 C7 118.7(4) . .
C5 C6 C9 121.7(4) . .
C7 C6 C9 119.5(5) . .
C5 C4 C3 118.0(3) . .
C5 C4 C8 121.4(3) . .
C3 C4 C8 120.5(4) . .
C6 C5 C4 122.5(3) . .
C6 C5 H5 118.7 . .
C4 C5 H5 118.7 . .
C4 C8 H8A 109.5 . .
C4 C8 H8B 109.5 . .
H8A C8 H8B 109.5 . .
C4 C8 H8C 109.5 . .
H8A C8 H8C 109.5 . .
H8B C8 H8C 109.5 . .
C6 C9 H9A 109.5 . .
C6 C9 H9B 109.5 . .
H9A C9 H9B 109.5 . .
C6 C9 H9C 109.5 . .
H9A C9 H9C 109.5 . .
H9B C9 H9C 109.5 . .
C20 C19 C20 119.9(4) . 2
C20 C19 H19 120.0 . .
C20 C19 H19 120.0 2 .
C21 C16 C21 120.6(3) . 2
C21 C16 Bi1 119.70(17) . .
C21 C16 Bi1 119.70(17) 2 .
C16 C21 C20 119.4(3) . .
C16 C21 H21 120.3 . .
C20 C21 H21 120.3 . .
C19 C20 C21 120.4(3) . .
C19 C20 H20 119.8 . .
C21 C20 H20 119.8 . .

loop_
_geom_bond_atom_site_label_1
_geom_bond_atom_site_label_2
_geom_bond_distance
_geom_bond_site_symmetry_2
Bi1 C10 2.191(3) .
Bi1 C10 2.191(3) 2
Bi1 C16 2.206(3) .
Bi1 O2 2.284(3) 2
Bi1 O2 2.284(3) .
Bi1 O1 2.7737(19) .
O1 C1 1.241(3) .
O2 C1 1.293(3) .
C11 C10 1.369(4) .
C11 C12 1.389(4) .
C11 H11 0.9500 .
C1 C2 1.494(4) .
C10 C15 1.391(4) .
C14 C13 1.383(5) .
C14 C15 1.384(5) .
C14 H14 0.9500 .
C7 C2 1.386(4) .
C7 C6 1.387(6) .
C7 H7 0.9500 .
C3 C2 1.391(4) .
C3 C4 1.394(4) .
C3 H3 0.9500 .
C13 C12 1.380(4) .
C13 H13 0.9500 .
C15 H15 0.9500 .
C12 H12 0.9500 .
C6 C5 1.375(6) .
C6 C9 1.509(6) .
C4 C5 1.390(5) .
C4 C8 1.506(5) .
C5 H5 0.9500 .
C8 H8A 0.9800 .
C8 H8B 0.9800 .
C8 H8C 0.9800 .
C9 H9A 0.9800 .
C9 H9B 0.9800 .
C9 H9C 0.9800 .
C19 C20 1.382(4) .
C19 C20 1.382(4) 2
C19 H19 0.9500 .
C16 C21 1.387(3) .
C16 C21 1.387(3) 2
C21 C20 1.389(4) .
C21 H21 0.9500 .
C20 H20 0.9500 .
